data_4072521
loop_
_publ_author_name
'Axenov, Kirill V.'
'Klinga, Martti'
'Lehtonen, Olli'
'Koskela, Harri T.'
'Leskel\"a, Markku'
'Repo, Timo'

_publ_section_title
;
 Hafnium Bis(phenoxyimino) Dibenzyl Complexes and Their Activation toward
 Olefin Polymerization
;
_journal_issue 6
_journal_name_full Organometallics
_journal_page_first 1444
_journal_paper_doi 10.1021/om060753f
_journal_volume 26
_journal_year 2007
_chemical_formula_moiety 'C52 H58 N2 O2 Ti'
_chemical_formula_sum 'C52 H58 N2 O2 Ti'
_chemical_formula_weight 790.90
_chemical_name_systematic
; 
 [2-[1-[[2,6-di(1-methylethyl)phenyl]amino-\kN]-2-phenylethyl]
 phenolato(2-)-\kO][2-[[[2,6-di(1-methylethyl)phenyl]imino-\kN]methyl]
 phenolato-\kO](phenylmethyl)titanium(IV) 
;
_space_group_IT_number 14
_symmetry_cell_setting monoclinic
_symmetry_space_group_name_Hall '-P 2ybc'
_symmetry_space_group_name_H-M 'P 1 21/c 1'
_atom_sites_solution_hydrogens geom
_atom_sites_solution_primary direct
_atom_sites_solution_secondary difmap
_audit_creation_method SHELXL-97
_cell_angle_alpha 90.00
_cell_angle_beta 117.80(1)
_cell_angle_gamma 90.00
_cell_formula_units_Z 4
_cell_length_a 20.734(1)
_cell_length_b 12.020(1)
_cell_length_c 20.224(1)
_cell_measurement_temperature 173(2)
_cell_volume 4458.5(6)
_computing_cell_refinement 'COLLECT (Nonius, 2002)'
_computing_data_collection 'COLLECT (Nonius, 2002)'
_computing_data_reduction 'COLLECT (Nonius, 2002)'
_computing_molecular_graphics 'SHELXTL (Sheldrick, 1997)'
_computing_publication_material 'SHELXTL (Sheldrick, 1997)'
_computing_structure_refinement 'SHELX97 (Sheldrick, 1997)'
_computing_structure_solution 'SIR2002 (Burla et al., 2003)'
_diffrn_ambient_temperature 173(2)
_diffrn_measured_fraction_theta_full 0.991
_diffrn_measured_fraction_theta_max 0.991
_diffrn_measurement_device_type KappaCCD
_diffrn_measurement_method 'omega- and phi-scans'
_diffrn_radiation_monochromator graphite
_diffrn_radiation_source 'fine-focus sealed tube'
_diffrn_radiation_type MoK\a
_diffrn_radiation_wavelength 0.71073
_diffrn_reflns_av_R_equivalents 0.1280
_diffrn_reflns_av_sigmaI/netI 0.0964
_diffrn_reflns_limit_h_max 24
_diffrn_reflns_limit_h_min -24
_diffrn_reflns_limit_k_max 14
_diffrn_reflns_limit_k_min -14
_diffrn_reflns_limit_l_max 24
_diffrn_reflns_limit_l_min -24
_diffrn_reflns_number 56904
_diffrn_reflns_theta_full 25.12
_diffrn_reflns_theta_max 25.12
_diffrn_reflns_theta_min 2.60
_exptl_absorpt_coefficient_mu 0.233
_exptl_absorpt_correction_T_max 0.966
_exptl_absorpt_correction_T_min 0.927
_exptl_absorpt_correction_type psi-scan
_exptl_absorpt_process_details 'SADABS (Sheldrick, 1996)'
_exptl_crystal_colour red-orange
_exptl_crystal_density_diffrn 1.178
_exptl_crystal_density_method 'not measured'
_exptl_crystal_description block
_exptl_crystal_F_000 1688
_exptl_crystal_size_max 0.33
_exptl_crystal_size_mid 0.15
_exptl_crystal_size_min 0.15
_refine_diff_density_max 0.323
_refine_diff_density_min -0.321
_refine_diff_density_rms 0.055
_refine_ls_extinction_method none
_refine_ls_goodness_of_fit_ref 1.024
_refine_ls_hydrogen_treatment constr
_refine_ls_matrix_type full
_refine_ls_number_parameters 514
_refine_ls_number_reflns 7900
_refine_ls_number_restraints 0
_refine_ls_restrained_S_all 1.024
_refine_ls_R_factor_all 0.1464
_refine_ls_R_factor_gt 0.0693
_refine_ls_shift/su_max 0.000
_refine_ls_shift/su_mean 0.000
_refine_ls_structure_factor_coef Fsqd
_refine_ls_weighting_details 'calc w=1/[\s^2^(Fo^2^)+(0.0460P)^2^+5.5000P] where P=(Fo^2^+2Fc^2^)/3'
_refine_ls_weighting_scheme calc
_refine_ls_wR_factor_gt 0.1317
_refine_ls_wR_factor_ref 0.1589
_reflns_number_gt 4370
_reflns_number_total 7900
_reflns_threshold_expression >2sigma(I)
_cod_data_source_file om060753fsi20060821_081706.cif
_cod_data_source_block axi506
_cod_original_cell_volume 4458.5(5)
_cod_original_sg_symbol_H-M P2(1)/c
_cod_database_code 4072521

loop_
_symmetry_equiv_pos_as_xyz
'x, y, z'
'-x, y+1/2, -z+1/2'
'-x, -y, -z'
'x, -y-1/2, z-1/2'

loop_
_atom_site_label
_atom_site_type_symbol
_atom_site_fract_x
_atom_site_fract_y
_atom_site_fract_z
_atom_site_U_iso_or_equiv
_atom_site_adp_type
_atom_site_occupancy
_atom_site_symmetry_multiplicity
_atom_site_calc_flag
_atom_site_refinement_flags
Ti1 Ti 0.23272(4) 0.22329(6) 0.24702(4) 0.0346(2) Uani 1 1 d .
O2 O 0.17193(12) 0.2355(2) 0.14607(12) 0.0342(6) Uani 1 1 d .
O3 O 0.30210(14) 0.2471(2) 0.34792(13) 0.0461(7) Uani 1 1 d .
N4 N 0.22326(16) 0.4077(3) 0.25184(16) 0.0346(8) Uani 1 1 d .
N5 N 0.29932(16) 0.1353(3) 0.22730(15) 0.0400(8) Uani 1 1 d .
C6 C 0.1726(2) 0.4690(3) 0.1849(2) 0.0346(9) Uani 1 1 d .
C7 C 0.1445(2) 0.2762(4) -0.0442(2) 0.0456(11) Uani 1 1 d .
H7A H 0.1123 0.3140 -0.0887 0.055 Uiso 1 1 calc R
C8 C 0.18046(19) 0.2261(3) 0.08350(19) 0.0336(9) Uani 1 1 d .
C9 C 0.1588(2) 0.1255(3) 0.2712(2) 0.0360(9) Uani 1 1 d .
H9A H 0.1868 0.0963 0.3227 0.043 Uiso 1 1 calc R
H9B H 0.1215 0.1768 0.2715 0.043 Uiso 1 1 calc R
C10 C 0.2602(2) 0.4705(4) 0.3098(2) 0.0415(10) Uani 1 1 d .
H10A H 0.2467 0.5468 0.3049 0.050 Uiso 1 1 calc R
C11 C 0.2833(2) 0.0865(3) 0.15298(18) 0.0369(10) Uani 1 1 d .
H11A H 0.3311 0.0742 0.1533 0.044 Uiso 1 1 calc R
C12 C 0.2008(2) 0.2143(4) -0.0424(2) 0.0478(11) Uani 1 1 d .
H12A H 0.2083 0.2108 -0.0853 0.057 Uiso 1 1 calc R
C13 C 0.23734(19) 0.1602(3) 0.08579(19) 0.0345(9) Uani 1 1 d .
C14 C 0.2354(2) -0.0945(3) 0.0765(2) 0.0403(10) Uani 1 1 d .
C15 C 0.2794(2) 0.5058(4) 0.1579(2) 0.0490(11) Uani 1 1 d .
H15A H 0.3002 0.4409 0.1924 0.059 Uiso 1 1 calc R
C16 C 0.13427(19) 0.2841(3) 0.01853(19) 0.0383(9) Uani 1 1 d .
H16A H 0.0960 0.3288 0.0175 0.046 Uiso 1 1 calc R
C17 C 0.1521(3) 0.5774(3) 0.0781(2) 0.0486(11) Uani 1 1 d .
H17A H 0.1696 0.6125 0.0475 0.058 Uiso 1 1 calc R
C18 C 0.0994(2) 0.4787(3) 0.1688(2) 0.0376(9) Uani 1 1 d .
C19 C 0.3734(2) 0.1112(4) 0.2842(2) 0.0505(12) Uani 1 1 d .
C20 C 0.0798(3) 0.5889(4) 0.0605(2) 0.0534(12) Uani 1 1 d .
H20A H 0.0479 0.6306 0.0177 0.064 Uiso 1 1 calc R
C21 C 0.2469(2) 0.1565(4) 0.0221(2) 0.0423(10) Uani 1 1 d .
H21A H 0.2856 0.1137 0.0227 0.051 Uiso 1 1 calc R
C22 C 0.1667(2) -0.1052(4) 0.0162(2) 0.0520(12) Uani 1 1 d .
H22A H 0.1264 -0.0706 0.0181 0.062 Uiso 1 1 calc R
C23 C 0.1998(2) 0.5164(3) 0.1391(2) 0.0404(10) Uani 1 1 d .
C24 C 0.0701(2) 0.4284(4) 0.2183(2) 0.0451(11) Uani 1 1 d .
H24A H 0.1077 0.3749 0.2529 0.054 Uiso 1 1 calc R
C25 C 0.2474(2) -0.0287(3) 0.1451(2) 0.0433(11) Uani 1 1 d .
H25A H 0.2783 -0.0733 0.1900 0.052 Uiso 1 1 calc R
H25B H 0.1997 -0.0181 0.1443 0.052 Uiso 1 1 calc R
C26 C 0.3405(2) 0.3264(4) 0.3964(2) 0.0469(11) Uani 1 1 d .
C27 C 0.4211(2) 0.2678(5) 0.2320(2) 0.0615(14) Uani 1 1 d .
H27A H 0.3674 0.2785 0.2005 0.074 Uiso 1 1 calc R
C28 C 0.3576(2) 0.5193(4) 0.4342(2) 0.0610(13) Uani 1 1 d .
H28A H 0.3420 0.5946 0.4244 0.073 Uiso 1 1 calc R
C29 C 0.0652(2) 0.0436(4) 0.1475(2) 0.0507(11) Uani 1 1 d .
H29A H 0.0533 0.1165 0.1272 0.061 Uiso 1 1 calc R
C30 C 0.0539(2) 0.5397(4) 0.1048(2) 0.0491(11) Uani 1 1 d .
H30A H 0.0037 0.5474 0.0917 0.059 Uiso 1 1 calc R
C31 C 0.3869(3) 0.0267(5) 0.3376(2) 0.0673(16) Uani 1 1 d .
C32 C 0.1198(2) 0.0303(4) 0.2220(2) 0.0471(11) Uani 1 1 d .
C33 C -0.0004(2) 0.3625(4) 0.1741(3) 0.0669(14) Uani 1 1 d .
H33A H 0.0077 0.3049 0.1445 0.100 Uiso 1 1 calc R
H33B H -0.0391 0.4129 0.1408 0.100 Uiso 1 1 calc R
H33C H -0.0149 0.3274 0.2089 0.100 Uiso 1 1 calc R
C34 C 0.4028(2) 0.2982(5) 0.4641(2) 0.0627(14) Uani 1 1 d .
H34A H 0.4191 0.2233 0.4744 0.075 Uiso 1 1 calc R
C35 C 0.2926(3) -0.1472(4) 0.0723(2) 0.0531(12) Uani 1 1 d .
H35A H 0.3404 -0.1411 0.1128 0.064 Uiso 1 1 calc R
C36 C 0.3194(2) 0.4370(4) 0.3810(2) 0.0446(11) Uani 1 1 d .
C37 C 0.2123(4) -0.2156(4) -0.0495(3) 0.0729(16) Uani 1 1 d .
H37A H 0.2044 -0.2562 -0.0930 0.087 Uiso 1 1 calc R
C38 C 0.0285(3) -0.0461(5) 0.1030(3) 0.0640(13) Uani 1 1 d .
H38A H -0.0094 -0.0342 0.0536 0.077 Uiso 1 1 calc R
C39 C 0.2810(3) -0.2091(4) 0.0094(3) 0.0682(14) Uani 1 1 d .
H39A H 0.3205 -0.2464 0.0075 0.082 Uiso 1 1 calc R
C40 C 0.4397(3) 0.3823(6) 0.5150(3) 0.0716(17) Uani 1 1 d .
H40A H 0.4812 0.3637 0.5607 0.086 Uiso 1 1 calc R
C41 C 0.2901(2) 0.4840(4) 0.0890(2) 0.0614(13) Uani 1 1 d .
H41A H 0.2632 0.4169 0.0634 0.092 Uiso 1 1 calc R
H41B H 0.3421 0.4735 0.1046 0.092 Uiso 1 1 calc R
H41C H 0.2718 0.5477 0.0549 0.092 Uiso 1 1 calc R
C42 C 0.1551(3) -0.1646(4) -0.0466(3) 0.0658(14) Uani 1 1 d .
H42A H 0.1075 -0.1700 -0.0876 0.079 Uiso 1 1 calc R
C43 C 0.1003(3) -0.1702(4) 0.2024(4) 0.0762(16) Uani 1 1 d .
H43A H 0.1134 -0.2437 0.2211 0.091 Uiso 1 1 calc R
C44 C 0.1352(3) -0.0788(4) 0.2479(3) 0.0625(13) Uani 1 1 d .
H44A H 0.1707 -0.0915 0.2982 0.075 Uiso 1 1 calc R
C45 C 0.0469(3) -0.1523(5) 0.1302(3) 0.0719(15) Uani 1 1 d .
H45A H 0.0226 -0.2139 0.0990 0.086 Uiso 1 1 calc R
C46 C 0.3272(3) -0.0398(4) 0.3430(2) 0.0675(15) Uani 1 1 d .
H46A H 0.2797 -0.0177 0.2999 0.081 Uiso 1 1 calc R
C47 C 0.4321(2) 0.1719(5) 0.2851(2) 0.0648(15) Uani 1 1 d .
C48 C 0.0600(3) 0.5169(4) 0.2666(3) 0.0759(16) Uani 1 1 d .
H48A H 0.1058 0.5576 0.2946 0.114 Uiso 1 1 calc R
H48B H 0.0461 0.4813 0.3016 0.114 Uiso 1 1 calc R
H48C H 0.0217 0.5688 0.2346 0.114 Uiso 1 1 calc R
C49 C 0.4534(3) 0.2420(5) 0.1796(3) 0.0831(18) Uani 1 1 d .
H49A H 0.4322 0.1728 0.1526 0.125 Uiso 1 1 calc R
H49B H 0.5063 0.2335 0.2089 0.125 Uiso 1 1 calc R
H49C H 0.4423 0.3030 0.1438 0.125 Uiso 1 1 calc R
C50 C 0.5029(3) 0.1459(6) 0.3385(3) 0.090(2) Uani 1 1 d .
H50A H 0.5424 0.1868 0.3394 0.108 Uiso 1 1 calc R
C51 C 0.4178(3) 0.4916(6) 0.5012(3) 0.0765(17) Uani 1 1 d .
H51A H 0.4436 0.5475 0.5371 0.092 Uiso 1 1 calc R
C52 C 0.3220(3) 0.6096(5) 0.1994(3) 0.0777(16) Uani 1 1 d .
H52A H 0.3163 0.6210 0.2443 0.117 Uiso 1 1 calc R
H52B H 0.3032 0.6746 0.1666 0.117 Uiso 1 1 calc R
H52C H 0.3738 0.5996 0.2137 0.117 Uiso 1 1 calc R
C53 C 0.4528(3) 0.3777(5) 0.2752(3) 0.0891(19) Uani 1 1 d .
H53A H 0.4313 0.3927 0.3084 0.134 Uiso 1 1 calc R
H53B H 0.4414 0.4391 0.2396 0.134 Uiso 1 1 calc R
H53C H 0.5058 0.3708 0.3050 0.134 Uiso 1 1 calc R
C54 C 0.5170(3) 0.0631(7) 0.3899(3) 0.109(3) Uani 1 1 d .
H54A H 0.5659 0.0454 0.4247 0.131 Uiso 1 1 calc R
C55 C 0.3227(3) -0.0137(5) 0.4161(2) 0.0840(18) Uani 1 1 d .
H55A H 0.3172 0.0666 0.4198 0.126 Uiso 1 1 calc R
H55B H 0.3675 -0.0390 0.4593 0.126 Uiso 1 1 calc R
H55C H 0.2807 -0.0524 0.4152 0.126 Uiso 1 1 calc R
C56 C 0.4604(4) 0.0058(6) 0.3908(3) 0.092(2) Uani 1 1 d .
H56A H 0.4706 -0.0492 0.4281 0.110 Uiso 1 1 calc R
C57 C 0.3360(4) -0.1665(5) 0.3379(3) 0.103(2) Uani 1 1 d .
H57A H 0.3385 -0.1838 0.2918 0.155 Uiso 1 1 calc R
H57B H 0.2941 -0.2048 0.3375 0.155 Uiso 1 1 calc R
H57C H 0.3809 -0.1913 0.3811 0.155 Uiso 1 1 calc R

loop_
_atom_site_aniso_label
_atom_site_aniso_U_11
_atom_site_aniso_U_22
_atom_site_aniso_U_33
_atom_site_aniso_U_23
_atom_site_aniso_U_13
_atom_site_aniso_U_12
Ti1 0.0377(4) 0.0426(4) 0.0266(4) -0.0003(3) 0.0177(3) 0.0054(4)
O2 0.0322(14) 0.0445(16) 0.0300(13) -0.0008(12) 0.0179(11) 0.0064(12)
O3 0.0516(17) 0.060(2) 0.0289(14) -0.0004(14) 0.0205(13) 0.0098(15)
N4 0.0341(18) 0.045(2) 0.0282(17) -0.0038(16) 0.0176(15) -0.0031(16)
N5 0.0373(19) 0.058(2) 0.0235(16) 0.0004(15) 0.0132(15) 0.0110(17)
C6 0.044(2) 0.030(2) 0.034(2) -0.0049(18) 0.0212(19) -0.0019(19)
C7 0.040(2) 0.064(3) 0.030(2) 0.016(2) 0.0137(18) 0.010(2)
C8 0.032(2) 0.043(2) 0.0260(19) 0.0009(19) 0.0137(17) -0.006(2)
C9 0.048(2) 0.039(2) 0.033(2) -0.0027(18) 0.0283(19) 0.002(2)
C10 0.042(2) 0.048(3) 0.042(2) -0.012(2) 0.025(2) -0.009(2)
C11 0.034(2) 0.053(3) 0.024(2) -0.0009(18) 0.0143(17) 0.009(2)
C12 0.047(2) 0.075(3) 0.028(2) 0.010(2) 0.0227(19) 0.009(3)
C13 0.029(2) 0.045(2) 0.028(2) -0.0001(18) 0.0126(17) 0.0030(19)
C14 0.051(3) 0.040(2) 0.035(2) 0.0093(19) 0.024(2) 0.010(2)
C15 0.055(3) 0.054(3) 0.053(3) -0.008(2) 0.038(2) -0.016(2)
C16 0.031(2) 0.050(3) 0.031(2) 0.002(2) 0.0132(17) 0.004(2)
C17 0.078(3) 0.036(3) 0.045(3) 0.000(2) 0.040(3) -0.004(2)
C18 0.040(2) 0.038(2) 0.039(2) -0.0049(19) 0.022(2) 0.001(2)
C19 0.042(3) 0.077(3) 0.025(2) -0.004(2) 0.009(2) 0.028(2)
C20 0.076(3) 0.049(3) 0.035(2) 0.003(2) 0.026(2) 0.009(3)
C21 0.040(2) 0.058(3) 0.035(2) 0.003(2) 0.0225(19) 0.009(2)
C22 0.053(3) 0.058(3) 0.043(3) 0.003(2) 0.021(2) 0.000(2)
C23 0.055(3) 0.037(2) 0.037(2) -0.002(2) 0.029(2) -0.004(2)
C24 0.038(2) 0.052(3) 0.052(3) 0.002(2) 0.027(2) 0.003(2)
C25 0.058(3) 0.050(3) 0.030(2) 0.0082(19) 0.026(2) 0.014(2)
C26 0.039(2) 0.078(4) 0.031(2) -0.008(2) 0.022(2) -0.007(2)
C27 0.037(2) 0.104(4) 0.044(3) -0.015(3) 0.020(2) -0.006(3)
C28 0.061(3) 0.083(4) 0.043(3) -0.014(3) 0.026(2) -0.024(3)
C29 0.048(3) 0.052(3) 0.063(3) 0.003(2) 0.036(2) 0.003(2)
C30 0.051(3) 0.049(3) 0.045(3) -0.006(2) 0.020(2) 0.010(2)
C31 0.068(3) 0.098(4) 0.029(2) 0.000(3) 0.017(2) 0.047(3)
C32 0.056(3) 0.051(3) 0.052(3) 0.007(2) 0.040(2) 0.005(2)
C33 0.055(3) 0.070(3) 0.081(3) -0.004(3) 0.036(3) -0.016(3)
C34 0.044(3) 0.110(4) 0.029(2) 0.004(3) 0.013(2) -0.001(3)
C35 0.063(3) 0.057(3) 0.046(3) 0.004(2) 0.030(2) 0.015(2)
C36 0.040(2) 0.065(3) 0.034(2) -0.014(2) 0.022(2) -0.014(2)
C37 0.126(5) 0.063(4) 0.045(3) -0.017(3) 0.053(3) -0.023(4)
C38 0.054(3) 0.071(4) 0.075(3) -0.012(3) 0.037(3) -0.010(3)
C39 0.103(4) 0.058(3) 0.071(4) -0.002(3) 0.063(3) 0.010(3)
C40 0.043(3) 0.137(6) 0.031(3) 0.002(3) 0.014(2) -0.020(4)
C41 0.063(3) 0.080(4) 0.062(3) -0.014(3) 0.046(3) -0.021(3)
C42 0.081(4) 0.069(4) 0.044(3) -0.001(3) 0.026(3) -0.016(3)
C43 0.096(4) 0.042(3) 0.112(5) -0.003(3) 0.066(4) -0.004(3)
C44 0.082(4) 0.055(3) 0.063(3) 0.012(3) 0.044(3) 0.002(3)
C45 0.064(4) 0.064(4) 0.092(4) -0.026(3) 0.041(3) -0.007(3)
C46 0.097(4) 0.069(4) 0.037(3) 0.015(2) 0.032(3) 0.036(3)
C47 0.035(3) 0.118(5) 0.037(2) -0.016(3) 0.013(2) 0.020(3)
C48 0.094(4) 0.082(4) 0.086(4) -0.019(3) 0.070(3) -0.015(3)
C49 0.062(3) 0.130(5) 0.068(3) -0.018(3) 0.040(3) -0.006(3)
C50 0.037(3) 0.181(7) 0.041(3) -0.024(4) 0.009(2) 0.029(4)
C51 0.066(4) 0.125(5) 0.041(3) -0.023(3) 0.027(3) -0.047(4)
C52 0.082(4) 0.091(4) 0.072(3) -0.017(3) 0.047(3) -0.042(3)
C53 0.052(3) 0.132(5) 0.076(4) -0.036(4) 0.023(3) -0.021(3)
C54 0.056(4) 0.205(8) 0.047(3) -0.011(4) 0.006(3) 0.071(5)
C55 0.113(4) 0.107(5) 0.030(2) 0.015(3) 0.032(3) 0.044(4)
C56 0.090(4) 0.138(6) 0.037(3) 0.013(3) 0.021(3) 0.077(4)
C57 0.176(6) 0.073(4) 0.064(3) 0.026(3) 0.059(4) 0.063(4)

loop_
_atom_type_symbol
_atom_type_description
_atom_type_scat_dispersion_real
_atom_type_scat_dispersion_imag
_atom_type_scat_source
C C 0.0033 0.0016 'International Tables Vol C Tables 4.2.6.8 and 6.1.1.4'
H H 0.0000 0.0000 'International Tables Vol C Tables 4.2.6.8 and 6.1.1.4'
N N 0.0061 0.0033 'International Tables Vol C Tables 4.2.6.8 and 6.1.1.4'
O O 0.0106 0.0060 'International Tables Vol C Tables 4.2.6.8 and 6.1.1.4'
Ti Ti 0.2776 0.4457 'International Tables Vol C Tables 4.2.6.8 and 6.1.1.4'

loop_
_geom_angle_atom_site_label_1
_geom_angle_atom_site_label_2
_geom_angle_atom_site_label_3
_geom_angle
O2 Ti1 O3 165.65(12)
O2 Ti1 N5 90.02(11)
O3 Ti1 N5 92.80(12)
O2 Ti1 C9 95.95(13)
O3 Ti1 C9 95.79(13)
N5 Ti1 C9 113.69(14)
O2 Ti1 N4 86.59(11)
O3 Ti1 N4 80.81(12)
N5 Ti1 N4 129.91(13)
C9 Ti1 N4 116.37(13)
C8 O2 Ti1 135.0(2)
C26 O3 Ti1 142.7(3)
C10 N4 C6 114.0(3)
C10 N4 Ti1 126.1(3)
C6 N4 Ti1 119.9(2)
C19 N5 C11 111.9(3)
C19 N5 Ti1 122.7(2)
C11 N5 Ti1 125.3(2)
C18 C6 C23 122.4(4)
C18 C6 N4 119.2(3)
C23 C6 N4 118.4(3)
C12 C7 C16 120.4(4)
C12 C7 H7A 119.8
C16 C7 H7A 119.8
O2 C8 C16 120.2(3)
O2 C8 C13 119.2(3)
C16 C8 C13 120.6(3)
C32 C9 Ti1 119.3(2)
C32 C9 H9A 107.5
Ti1 C9 H9A 107.5
C32 C9 H9B 107.5
Ti1 C9 H9B 107.5
H9A C9 H9B 107.0
N4 C10 C36 127.2(4)
N4 C10 H10A 116.4
C36 C10 H10A 116.4
N5 C11 C13 114.9(3)
N5 C11 C25 109.0(3)
C13 C11 C25 111.0(3)
N5 C11 H11A 107.2
C13 C11 H11A 107.2
C25 C11 H11A 107.2
C7 C12 C21 119.9(3)
C7 C12 H12A 120.0
C21 C12 H12A 120.0
C21 C13 C8 117.8(3)
C21 C13 C11 120.4(3)
C8 C13 C11 121.5(3)
C35 C14 C22 117.6(4)
C35 C14 C25 121.1(4)
C22 C14 C25 121.3(4)
C23 C15 C52 110.5(4)
C23 C15 C41 112.9(3)
C52 C15 C41 110.3(3)
C23 C15 H15A 107.7
C52 C15 H15A 107.7
C41 C15 H15A 107.7
C7 C16 C8 119.8(4)
C7 C16 H16A 120.1
C8 C16 H16A 120.1
C20 C17 C23 121.7(4)
C20 C17 H17A 119.2
C23 C17 H17A 119.2
C6 C18 C30 116.6(4)
C6 C18 C24 122.5(3)
C30 C18 C24 120.9(4)
C47 C19 C31 120.0(4)
C47 C19 N5 119.6(4)
C31 C19 N5 120.4(4)
C17 C20 C30 119.8(4)
C17 C20 H20A 120.1
C30 C20 H20A 120.1
C12 C21 C13 121.4(4)
C12 C21 H21A 119.3
C13 C21 H21A 119.3
C42 C22 C14 121.8(5)
C42 C22 H22A 119.1
C14 C22 H22A 119.1
C17 C23 C6 117.6(4)
C17 C23 C15 120.7(4)
C6 C23 C15 121.6(4)
C18 C24 C48 111.2(4)
C18 C24 C33 112.8(3)
C48 C24 C33 110.9(4)
C18 C24 H24A 107.2
C48 C24 H24A 107.2
C33 C24 H24A 107.2
C14 C25 C11 115.4(3)
C14 C25 H25A 108.4
C11 C25 H25A 108.4
C14 C25 H25B 108.4
C11 C25 H25B 108.4
H25A C25 H25B 107.5
O3 C26 C36 120.1(4)
O3 C26 C34 120.2(5)
C36 C26 C34 119.7(4)
C47 C27 C49 111.5(4)
C47 C27 C53 111.3(4)
C49 C27 C53 110.9(4)
C47 C27 H27A 107.7
C49 C27 H27A 107.7
C53 C27 H27A 107.7
C51 C28 C36 120.6(5)
C51 C28 H28A 119.7
C36 C28 H28A 119.7
C38 C29 C32 122.1(4)
C38 C29 H29A 119.0
C32 C29 H29A 119.0
C20 C30 C18 121.8(4)
C20 C30 H30A 119.1
C18 C30 H30A 119.1
C19 C31 C56 117.8(6)
C19 C31 C46 123.7(4)
C56 C31 C46 118.4(5)
C44 C32 C29 116.0(4)
C44 C32 C9 121.0(4)
C29 C32 C9 123.0(4)
C24 C33 H33A 109.5
C24 C33 H33B 109.5
H33A C33 H33B 109.5
C24 C33 H33C 109.5
H33A C33 H33C 109.5
H33B C33 H33C 109.5
C40 C34 C26 118.7(5)
C40 C34 H34A 120.6
C26 C34 H34A 120.6
C14 C35 C39 120.9(4)
C14 C35 H35A 119.6
C39 C35 H35A 119.6
C26 C36 C28 119.8(4)
C26 C36 C10 121.5(4)
C28 C36 C10 118.7(4)
C42 C37 C39 120.7(4)
C42 C37 H37A 119.6
C39 C37 H37A 119.6
C45 C38 C29 119.9(5)
C45 C38 H38A 120.0
C29 C38 H38A 120.0
C37 C39 C35 119.4(5)
C37 C39 H39A 120.3
C35 C39 H39A 120.3
C51 C40 C34 121.9(5)
C51 C40 H40A 119.0
C34 C40 H40A 119.0
C15 C41 H41A 109.5
C15 C41 H41B 109.5
H41A C41 H41B 109.5
C15 C41 H41C 109.5
H41A C41 H41C 109.5
H41B C41 H41C 109.5
C37 C42 C22 119.5(5)
C37 C42 H42A 120.2
C22 C42 H42A 120.2
C45 C43 C44 119.3(5)
C45 C43 H43A 120.4
C44 C43 H43A 120.4
C32 C44 C43 122.3(5)
C32 C44 H44A 118.9
C43 C44 H44A 118.9
C38 C45 C43 120.4(5)
C38 C45 H45A 119.8
C43 C45 H45A 119.8
C31 C46 C57 112.9(5)
C31 C46 C55 112.0(4)
C57 C46 C55 108.8(4)
C31 C46 H46A 107.6
C57 C46 H46A 107.6
C55 C46 H46A 107.6
C50 C47 C19 119.0(5)
C50 C47 C27 118.4(5)
C19 C47 C27 122.6(4)
C24 C48 H48A 109.5
C24 C48 H48B 109.5
H48A C48 H48B 109.5
C24 C48 H48C 109.5
H48A C48 H48C 109.5
H48B C48 H48C 109.5
C27 C49 H49A 109.5
C27 C49 H49B 109.5
H49A C49 H49B 109.5
C27 C49 H49C 109.5
H49A C49 H49C 109.5
H49B C49 H49C 109.5
C54 C50 C47 121.8(6)
C54 C50 H50A 119.1
C47 C50 H50A 119.1
C40 C51 C28 119.2(5)
C40 C51 H51A 120.4
C28 C51 H51A 120.4
C15 C52 H52A 109.5
C15 C52 H52B 109.5
H52A C52 H52B 109.5
C15 C52 H52C 109.5
H52A C52 H52C 109.5
H52B C52 H52C 109.5
C27 C53 H53A 109.5
C27 C53 H53B 109.5
H53A C53 H53B 109.5
C27 C53 H53C 109.5
H53A C53 H53C 109.5
H53B C53 H53C 109.5
C50 C54 C56 119.7(5)
C50 C54 H54A 120.2
C56 C54 H54A 120.2
C46 C55 H55A 109.5
C46 C55 H55B 109.5
H55A C55 H55B 109.5
C46 C55 H55C 109.5
H55A C55 H55C 109.5
H55B C55 H55C 109.5
C54 C56 C31 121.7(6)
C54 C56 H56A 119.2
C31 C56 H56A 119.2
C46 C57 H57A 109.5
C46 C57 H57B 109.5
H57A C57 H57B 109.5
C46 C57 H57C 109.5
H57A C57 H57C 109.5
H57B C57 H57C 109.5

loop_
_geom_bond_atom_site_label_1
_geom_bond_atom_site_label_2
_geom_bond_distance
Ti1 O2 1.838(2)
Ti1 O3 1.891(3)
Ti1 N5 1.923(3)
Ti1 C9 2.161(4)
Ti1 N4 2.231(3)
O2 C8 1.362(4)
O3 C26 1.332(5)
N4 C10 1.302(5)
N4 C6 1.468(5)
N5 C19 1.456(5)
N5 C11 1.499(4)
C6 C18 1.401(5)
C6 C23 1.409(5)
C7 C12 1.371(5)
C7 C16 1.383(5)
C7 H7A 0.9500
C8 C16 1.398(5)
C8 C13 1.404(5)
C9 C32 1.485(6)
C9 H9A 0.9900
C9 H9B 0.9900
C10 C36 1.447(6)
C10 H10A 0.9500
C11 C13 1.526(5)
C11 C25 1.545(6)
C11 H11A 1.0000
C12 C21 1.391(5)
C12 H12A 0.9500
C13 C21 1.392(5)
C14 C35 1.381(6)
C14 C22 1.382(5)
C14 C25 1.514(5)
C15 C23 1.518(5)
C15 C52 1.533(6)
C15 C41 1.533(5)
C15 H15A 1.0000
C16 H16A 0.9500
C17 C20 1.376(6)
C17 C23 1.378(6)
C17 H17A 0.9500
C18 C30 1.401(5)
C18 C24 1.519(5)
C19 C47 1.411(7)
C19 C31 1.414(7)
C20 C30 1.376(6)
C20 H20A 0.9500
C21 H21A 0.9500
C22 C42 1.377(6)
C22 H22A 0.9500
C24 C48 1.522(6)
C24 C33 1.531(6)
C24 H24A 1.0000
C25 H25A 0.9900
C25 H25B 0.9900
C26 C36 1.389(6)
C26 C34 1.417(6)
C27 C47 1.519(7)
C27 C49 1.525(6)
C27 C53 1.551(7)
C27 H27A 1.0000
C28 C51 1.389(7)
C28 C36 1.403(6)
C28 H28A 0.9500
C29 C38 1.384(6)
C29 C32 1.409(6)
C29 H29A 0.9500
C30 H30A 0.9500
C31 C56 1.419(7)
C31 C46 1.518(7)
C32 C44 1.393(6)
C33 H33A 0.9800
C33 H33B 0.9800
C33 H33C 0.9800
C34 C40 1.390(7)
C34 H34A 0.9500
C35 C39 1.395(6)
C35 H35A 0.9500
C37 C42 1.359(7)
C37 C39 1.369(7)
C37 H37A 0.9500
C38 C45 1.372(7)
C38 H38A 0.9500
C39 H39A 0.9500
C40 C51 1.375(8)
C40 H40A 0.9500
C41 H41A 0.9800
C41 H41B 0.9800
C41 H41C 0.9800
C42 H42A 0.9500
C43 C45 1.378(7)
C43 C44 1.399(7)
C43 H43A 0.9500
C44 H44A 0.9500
C45 H45A 0.9500
C46 C57 1.543(7)
C46 C55 1.556(6)
C46 H46A 1.0000
C47 C50 1.393(6)
C48 H48A 0.9800
C48 H48B 0.9800
C48 H48C 0.9800
C49 H49A 0.9800
C49 H49B 0.9800
C49 H49C 0.9800
C50 C54 1.367(9)
C50 H50A 0.9500
C51 H51A 0.9500
C52 H52A 0.9800
C52 H52B 0.9800
C52 H52C 0.9800
C53 H53A 0.9800
C53 H53B 0.9800
C53 H53C 0.9800
C54 C56 1.368(9)
C54 H54A 0.9500
C55 H55A 0.9800
C55 H55B 0.9800
C55 H55C 0.9800
C56 H56A 0.9500
C57 H57A 0.9800
C57 H57B 0.9800
C57 H57C 0.9800
